data_1507006
loop_
_publ_author_name
'Kim, Tae Woo'
'Kool, Eric T.'

_publ_section_title
;
 A set of nonpolar thymidine nucleoside analogues with gradually
 increasing size.
;
_journal_issue 22
_journal_name_full 'Organic letters'
_journal_page_first 3949
_journal_page_last 3952
_journal_paper_doi 10.1021/ol048487u
_journal_volume 6
_journal_year 2004
_chemical_absolute_configuration ad
_chemical_formula_moiety 'C12 H14 Cl2 O3'
_chemical_formula_sum 'C12 H14 Cl2 O3'
_chemical_formula_weight 277.13
_chemical_name_systematic
; 
 ? 
;
_space_group_IT_number 4
_symmetry_cell_setting monoclinic
_symmetry_space_group_name_Hall 'P 2yb'
_symmetry_space_group_name_H-M 'P 1 21 1'
_atom_sites_solution_hydrogens geom
_atom_sites_solution_primary direct
_atom_sites_solution_secondary difmap
_audit_creation_method SHELXL-97
_cell_angle_alpha 90.00
_cell_angle_beta 99.319(2)
_cell_angle_gamma 90.00
_cell_formula_units_Z 4
_cell_length_a 9.5718(9)
_cell_length_b 6.7804(6)
_cell_length_c 19.5091(18)
_cell_measurement_reflns_used 2976
_cell_measurement_temperature 123(2)
_cell_measurement_theta_max 24.634
_cell_measurement_theta_min 3.19
_cell_volume 1249.4(2)
_computing_structure_refinement 'SHELXL-97 (Sheldrick, 1997)'
_computing_structure_solution 'SHELXS-97 (Sheldrick, 1990)'
_diffrn_ambient_temperature 123(2)
_diffrn_measured_fraction_theta_full 0.972
_diffrn_measured_fraction_theta_max 0.972
_diffrn_radiation_monochromator graphite
_diffrn_radiation_source 'fine-focus sealed tube'
_diffrn_radiation_type MoK\a
_diffrn_radiation_wavelength 0.71073
_diffrn_reflns_av_R_equivalents 0.0581
_diffrn_reflns_av_sigmaI/netI 0.0627
_diffrn_reflns_limit_h_max 11
_diffrn_reflns_limit_h_min -11
_diffrn_reflns_limit_k_max 6
_diffrn_reflns_limit_k_min -7
_diffrn_reflns_limit_l_max 22
_diffrn_reflns_limit_l_min -21
_diffrn_reflns_number 5738
_diffrn_reflns_theta_full 24.69
_diffrn_reflns_theta_max 24.69
_diffrn_reflns_theta_min 2.12
_exptl_absorpt_coefficient_mu 0.512
_exptl_absorpt_correction_T_max 0.95
_exptl_absorpt_correction_T_min 0.79
_exptl_absorpt_correction_type empirical
_exptl_absorpt_process_details 'Bruker-Siemens XPREP'
_exptl_crystal_colour rhombic
_exptl_crystal_density_diffrn 1.473
_exptl_crystal_density_method 'not measured'
_exptl_crystal_description colorless
_exptl_crystal_F_000 576
_exptl_crystal_size_max 0.27
_exptl_crystal_size_mid 0.23
_exptl_crystal_size_min 0.10
_refine_diff_density_max 0.226
_refine_diff_density_min -0.246
_refine_diff_density_rms 0.052
_refine_ls_abs_structure_details 'Flack H D (1983), Acta Cryst. A39, 876-881'
_refine_ls_abs_structure_Flack -0.05(5)
_refine_ls_extinction_method none
_refine_ls_goodness_of_fit_ref 0.964
_refine_ls_hydrogen_treatment mixed
_refine_ls_matrix_type full
_refine_ls_number_parameters 313
_refine_ls_number_reflns 3558
_refine_ls_number_restraints 1
_refine_ls_restrained_S_all 0.964
_refine_ls_R_factor_all 0.0419
_refine_ls_R_factor_gt 0.0345
_refine_ls_shift/su_max 0.001
_refine_ls_shift/su_mean 0.000
_refine_ls_structure_factor_coef Fsqd
_refine_ls_weighting_details 'calc w=1/[\s^2^(Fo^2^)+(0.0372P)^2^+0.0000P] where P=(Fo^2^+2Fc^2^)/3'
_refine_ls_weighting_scheme calc
_refine_ls_wR_factor_gt 0.0722
_refine_ls_wR_factor_ref 0.0742
_reflns_number_gt 3096
_reflns_number_total 3558
_reflns_threshold_expression >2sigma(I)
_cod_data_source_file ol048487usi20040730_024908.cif
_cod_data_source_block shelxl
_cod_original_sg_symbol_H-M 'P 21'
_cod_database_code 1507006

loop_
_symmetry_equiv_pos_as_xyz
'x, y, z'
'-x, y+1/2, -z'

loop_
_atom_site_label
_atom_site_type_symbol
_atom_site_fract_x
_atom_site_fract_y
_atom_site_fract_z
_atom_site_U_iso_or_equiv
_atom_site_adp_type
_atom_site_occupancy
_atom_site_symmetry_multiplicity
_atom_site_calc_flag
_atom_site_refinement_flags
Cl1 Cl 0.84827(8) 0.79287(12) 0.25706(4) 0.02320(19) Uani 1 1 d .
Cl2 Cl 0.41979(9) 0.74951(15) 0.04347(4) 0.0358(3) Uani 1 1 d .
O1 O 0.5462(2) -0.0732(4) 0.42885(11) 0.0246(5) Uani 1 1 d .
H1 H 0.5021 -0.1802 0.4219 0.037 Uiso 1 1 calc R
O2 O 0.7313(2) 0.1881(3) 0.30731(11) 0.0244(6) Uani 1 1 d .
O3 O 0.8504(2) 0.3213(3) 0.46038(11) 0.0213(5) Uani 1 1 d .
H3 H 0.8548 0.4242 0.4846 0.032 Uiso 1 1 calc R
C1 C 0.5694(3) 0.0088(5) 0.36311(16) 0.0206(8) Uani 1 1 d .
H1A H 0.4910 0.0991 0.3447 0.025 Uiso 1 1 calc R
H1B H 0.5728 -0.0983 0.3289 0.025 Uiso 1 1 calc R
C2 C 0.7084(3) 0.1201(5) 0.37466(15) 0.0188(7) Uani 1 1 d .
H2 H 0.7867 0.0289 0.3945 0.023 Uiso 1 1 calc R
C3 C 0.7116(3) 0.3036(5) 0.42047(15) 0.0185(7) Uani 1 1 d .
H3A H 0.6382 0.2948 0.4515 0.022 Uiso 1 1 calc R
C4 C 0.6775(3) 0.4685(5) 0.36820(16) 0.0196(8) Uani 1 1 d .
H4A H 0.7205 0.5943 0.3868 0.024 Uiso 1 1 calc R
H4B H 0.5739 0.4866 0.3554 0.024 Uiso 1 1 calc R
C5 C 0.7427(3) 0.3987(5) 0.30585(16) 0.0189(7) Uani 1 1 d .
H5 H 0.8449 0.4369 0.3126 0.023 Uiso 1 1 calc R
C6 C 0.6689(3) 0.4795(5) 0.23767(16) 0.0187(7) Uani 1 1 d .
C7 C 0.7054(3) 0.6605(5) 0.21243(16) 0.0193(8) Uani 1 1 d .
C8 C 0.6302(3) 0.7430(5) 0.15286(17) 0.0235(8) Uani 1 1 d .
H8 H 0.6561 0.8683 0.1370 0.028 Uiso 1 1 calc R
C9 C 0.5169(3) 0.6405(5) 0.11666(16) 0.0229(8) Uani 1 1 d .
C10 C 0.4778(3) 0.4540(5) 0.13745(17) 0.0233(8) Uani 1 1 d .
C11 C 0.5561(3) 0.3785(5) 0.19879(16) 0.0224(8) Uani 1 1 d .
H11 H 0.5312 0.2528 0.2146 0.027 Uiso 1 1 calc R
C12 C 0.3586(3) 0.3368(6) 0.09628(17) 0.0296(9) Uani 1 1 d .
H12A H 0.2708 0.4135 0.0915 0.044 Uiso 1 1 calc R
H12B H 0.3465 0.2129 0.1205 0.044 Uiso 1 1 calc R
H12C H 0.3813 0.3080 0.0501 0.044 Uiso 1 1 calc R
Cl3 Cl 0.72469(9) 1.40101(12) 0.78560(4) 0.0299(2) Uani 1 1 d .
Cl4 Cl 1.13086(9) 1.09683(15) 0.97731(4) 0.0329(2) Uani 1 1 d .
O4 O 0.9000(2) 0.6455(4) 0.54155(12) 0.0289(6) Uani 1 1 d .
H4 H 0.9775 0.6918 0.5341 0.043 Uiso 1 1 calc R
O5 O 0.7182(2) 0.8183(3) 0.68108(10) 0.0198(5) Uani 1 1 d .
O6 O 0.5990(2) 1.0763(3) 0.55852(10) 0.0217(5) Uani 1 1 d .
H6 H 0.5714 1.0335 0.5182 0.033 Uiso 1 1 calc R
C13 C 0.8807(3) 0.6922(5) 0.61122(17) 0.0238(8) Uani 1 1 d .
H13A H 0.9601 0.7757 0.6336 0.029 Uiso 1 1 calc R
H13B H 0.8805 0.5693 0.6386 0.029 Uiso 1 1 calc R
C14 C 0.7424(3) 0.8002(5) 0.61015(15) 0.0175(7) Uani 1 1 d .
H14 H 0.6637 0.7228 0.5826 0.021 Uiso 1 1 calc R
C15 C 0.7407(3) 1.0111(5) 0.58224(16) 0.0177(7) Uani 1 1 d .
H15 H 0.8010 1.0240 0.5451 0.021 Uiso 1 1 calc R
C16 C 0.8005(3) 1.1279(5) 0.64615(16) 0.0217(8) Uani 1 1 d .
H16A H 0.7695 1.2672 0.6418 0.026 Uiso 1 1 calc R
H16B H 0.9053 1.1231 0.6548 0.026 Uiso 1 1 calc R
C17 C 0.7379(3) 1.0213(5) 0.70443(16) 0.0177(7) Uani 1 1 d .
H17 H 0.6437 1.0803 0.7083 0.021 Uiso 1 1 calc R
C18 C 0.8325(3) 1.0332(5) 0.77374(16) 0.0172(7) Uani 1 1 d .
C19 C 0.8344(3) 1.2019(5) 0.81471(17) 0.0199(8) Uani 1 1 d .
C20 C 0.9240(3) 1.2197(5) 0.87743(17) 0.0219(8) Uani 1 1 d .
H20 H 0.9221 1.3348 0.9050 0.026 Uiso 1 1 calc R
C21 C 1.0159(3) 1.0684(5) 0.89936(16) 0.0225(8) Uani 1 1 d .
C22 C 1.0203(3) 0.8947(5) 0.86067(16) 0.0195(7) Uani 1 1 d .
C23 C 0.9268(3) 0.8830(5) 0.79848(15) 0.0182(7) Uani 1 1 d .
H23 H 0.9270 0.7666 0.7714 0.022 Uiso 1 1 calc R
C24 C 1.1226(4) 0.7288(5) 0.88517(18) 0.0287(9) Uani 1 1 d .
H24A H 1.1104 0.6220 0.8509 0.043 Uiso 1 1 calc R
H24B H 1.1036 0.6789 0.9299 0.043 Uiso 1 1 calc R
H24C H 1.2199 0.7784 0.8906 0.043 Uiso 1 1 calc R

loop_
_atom_site_aniso_label
_atom_site_aniso_U_11
_atom_site_aniso_U_22
_atom_site_aniso_U_33
_atom_site_aniso_U_23
_atom_site_aniso_U_13
_atom_site_aniso_U_12
Cl1 0.0229(4) 0.0198(5) 0.0267(4) -0.0005(4) 0.0031(3) -0.0002(4)
Cl2 0.0309(5) 0.0509(7) 0.0236(5) 0.0126(4) -0.0016(4) 0.0035(4)
O1 0.0344(14) 0.0214(14) 0.0169(12) -0.0018(10) 0.0008(10) -0.0100(11)
O2 0.0408(15) 0.0150(13) 0.0201(12) 0.0012(10) 0.0135(11) 0.0033(10)
O3 0.0225(12) 0.0185(13) 0.0213(12) -0.0043(10) -0.0017(9) 0.0019(10)
C1 0.0267(19) 0.0206(19) 0.0143(17) 0.0006(14) 0.0023(14) 0.0035(15)
C2 0.0227(18) 0.0186(19) 0.0147(16) 0.0020(15) 0.0020(14) 0.0022(14)
C3 0.0202(16) 0.0190(18) 0.0159(15) -0.0016(15) 0.0015(13) 0.0001(15)
C4 0.0229(18) 0.0165(19) 0.0182(18) -0.0023(14) -0.0005(14) 0.0040(14)
C5 0.0179(17) 0.0186(18) 0.0198(17) -0.0012(15) 0.0016(14) 0.0010(15)
C6 0.0215(18) 0.0184(19) 0.0171(17) -0.0031(14) 0.0062(14) 0.0045(14)
C7 0.0151(18) 0.024(2) 0.0190(17) -0.0038(15) 0.0032(14) 0.0020(14)
C8 0.0215(17) 0.023(2) 0.0281(18) 0.0020(16) 0.0090(14) 0.0016(15)
C9 0.0199(19) 0.036(2) 0.0130(17) 0.0047(16) 0.0024(14) 0.0069(16)
C10 0.0205(18) 0.032(2) 0.0196(18) -0.0044(16) 0.0084(15) 0.0004(15)
C11 0.0234(17) 0.024(2) 0.0220(17) -0.0004(16) 0.0094(15) -0.0005(15)
C12 0.0264(19) 0.041(3) 0.0208(17) -0.0040(17) 0.0017(15) -0.0056(17)
Cl3 0.0386(5) 0.0220(5) 0.0276(5) -0.0030(4) 0.0007(4) 0.0073(4)
Cl4 0.0323(5) 0.0441(6) 0.0187(4) -0.0011(4) -0.0065(4) -0.0063(4)
O4 0.0201(13) 0.0300(15) 0.0372(15) -0.0144(12) 0.0067(11) -0.0057(11)
O5 0.0266(12) 0.0183(13) 0.0134(11) -0.0011(10) 0.0001(9) -0.0084(10)
O6 0.0263(13) 0.0239(14) 0.0137(11) -0.0011(11) -0.0007(9) 0.0027(11)
C13 0.026(2) 0.0197(19) 0.0245(19) -0.0024(15) 0.0003(15) -0.0033(15)
C14 0.0193(16) 0.0161(17) 0.0163(15) -0.0024(15) 0.0004(13) -0.0055(15)
C15 0.0169(18) 0.0200(19) 0.0160(17) 0.0026(14) 0.0021(14) -0.0006(14)
C16 0.0259(19) 0.0177(19) 0.0208(17) 0.0026(15) 0.0014(14) -0.0043(15)
C17 0.0179(17) 0.0171(19) 0.0170(17) -0.0019(14) -0.0008(14) -0.0026(14)
C18 0.0161(17) 0.0183(19) 0.0172(17) -0.0011(14) 0.0029(13) -0.0046(13)
C19 0.0187(18) 0.0182(19) 0.0230(18) 0.0037(15) 0.0039(15) 0.0007(14)
C20 0.0283(19) 0.019(2) 0.0192(17) -0.0015(15) 0.0045(14) -0.0040(15)
C21 0.0183(18) 0.034(2) 0.0141(16) 0.0005(16) -0.0016(13) -0.0063(16)
C22 0.0171(16) 0.0224(19) 0.0193(16) 0.0026(16) 0.0043(13) -0.0022(15)
C23 0.0195(17) 0.0187(18) 0.0172(16) -0.0024(14) 0.0055(13) -0.0029(14)
C24 0.027(2) 0.034(2) 0.0241(19) 0.0044(17) 0.0007(16) 0.0024(16)

loop_
_atom_type_symbol
_atom_type_description
_atom_type_scat_dispersion_real
_atom_type_scat_dispersion_imag
_atom_type_scat_source
C C 0.0033 0.0016 'International Tables Vol C Tables 4.2.6.8 and 6.1.1.4'
H H 0.0000 0.0000 'International Tables Vol C Tables 4.2.6.8 and 6.1.1.4'
O O 0.0106 0.0060 'International Tables Vol C Tables 4.2.6.8 and 6.1.1.4'
Cl Cl 0.1484 0.1585 'International Tables Vol C Tables 4.2.6.8 and 6.1.1.4'

loop_
_geom_angle_atom_site_label_1
_geom_angle_atom_site_label_2
_geom_angle_atom_site_label_3
_geom_angle
C1 O1 H1 109.5
C5 O2 C2 111.1(2)
C3 O3 H3 109.5
O1 C1 C2 108.5(2)
O1 C1 H1A 110.0
C2 C1 H1A 110.0
O1 C1 H1B 110.0
C2 C1 H1B 110.0
H1A C1 H1B 108.4
O2 C2 C1 106.4(2)
O2 C2 C3 106.3(3)
C1 C2 C3 115.2(3)
O2 C2 H2 109.6
C1 C2 H2 109.6
C3 C2 H2 109.6
O3 C3 C4 112.6(3)
O3 C3 C2 108.4(2)
C4 C3 C2 103.0(2)
O3 C3 H3A 110.9
C4 C3 H3A 110.9
C2 C3 H3A 110.9
C3 C4 C5 103.7(3)
C3 C4 H4A 111.0
C5 C4 H4A 111.0
C3 C4 H4B 111.0
C5 C4 H4B 111.0
H4A C4 H4B 109.0
O2 C5 C6 110.7(3)
O2 C5 C4 104.5(3)
C6 C5 C4 113.4(3)
O2 C5 H5 109.4
C6 C5 H5 109.4
C4 C5 H5 109.4
C7 C6 C11 117.3(3)
C7 C6 C5 121.8(3)
C11 C6 C5 120.9(3)
C8 C7 C6 122.0(3)
C8 C7 Cl1 118.0(3)
C6 C7 Cl1 120.0(2)
C9 C8 C7 119.0(3)
C9 C8 H8 120.5
C7 C8 H8 120.5
C8 C9 C10 122.1(3)
C8 C9 Cl2 118.5(3)
C10 C9 Cl2 119.4(3)
C9 C10 C11 116.5(3)
C9 C10 C12 122.5(3)
C11 C10 C12 121.0(3)
C6 C11 C10 123.0(3)
C6 C11 H11 118.5
C10 C11 H11 118.5
C10 C12 H12A 109.5
C10 C12 H12B 109.5
H12A C12 H12B 109.5
C10 C12 H12C 109.5
H12A C12 H12C 109.5
H12B C12 H12C 109.5
C13 O4 H4 109.5
C14 O5 C17 110.4(2)
C15 O6 H6 109.5
O4 C13 C14 109.9(2)
O4 C13 H13A 109.7
C14 C13 H13A 109.7
O4 C13 H13B 109.7
C14 C13 H13B 109.7
H13A C13 H13B 108.2
O5 C14 C13 107.7(2)
O5 C14 C15 105.5(2)
C13 C14 C15 114.6(3)
O5 C14 H14 109.6
C13 C14 H14 109.6
C15 C14 H14 109.6
O6 C15 C16 108.5(3)
O6 C15 C14 111.0(2)
C16 C15 C14 102.5(2)
O6 C15 H15 111.5
C16 C15 H15 111.5
C14 C15 H15 111.5
C15 C16 C17 102.8(3)
C15 C16 H16A 111.2
C17 C16 H16A 111.2
C15 C16 H16B 111.2
C17 C16 H16B 111.2
H16A C16 H16B 109.1
O5 C17 C18 111.2(3)
O5 C17 C16 104.9(2)
C18 C17 C16 112.8(3)
O5 C17 H17 109.3
C18 C17 H17 109.3
C16 C17 H17 109.3
C19 C18 C23 117.0(3)
C19 C18 C17 120.7(3)
C23 C18 C17 122.3(3)
C20 C19 C18 121.9(3)
C20 C19 Cl3 118.3(2)
C18 C19 Cl3 119.7(2)
C21 C20 C19 119.0(3)
C21 C20 H20 120.5
C19 C20 H20 120.5
C20 C21 C22 122.2(3)
C20 C21 Cl4 118.2(3)
C22 C21 Cl4 119.6(3)
C23 C22 C21 116.5(3)
C23 C22 C24 121.6(3)
C21 C22 C24 121.8(3)
C22 C23 C18 123.4(3)
C22 C23 H23 118.3
C18 C23 H23 118.3
C22 C24 H24A 109.5
C22 C24 H24B 109.5
H24A C24 H24B 109.5
C22 C24 H24C 109.5
H24A C24 H24C 109.5
H24B C24 H24C 109.5

loop_
_geom_bond_atom_site_label_1
_geom_bond_atom_site_label_2
_geom_bond_distance
Cl1 C7 1.746(3)
Cl2 C9 1.738(3)
O1 C1 1.448(4)
O1 H1 0.8400
O2 C5 1.433(4)
O2 C2 1.442(4)
O3 C3 1.432(3)
O3 H3 0.8400
C1 C2 1.514(4)
C1 H1A 0.9900
C1 H1B 0.9900
C2 C3 1.529(5)
C2 H2 1.0000
C3 C4 1.513(4)
C3 H3A 1.0000
C4 C5 1.529(4)
C4 H4A 0.9900
C4 H4B 0.9900
C5 C6 1.505(4)
C5 H5 1.0000
C6 C7 1.388(5)
C6 C11 1.394(5)
C7 C8 1.382(5)
C8 C9 1.382(5)
C8 H8 0.9500
C9 C10 1.398(5)
C10 C11 1.402(5)
C10 C12 1.510(5)
C11 H11 0.9500
C12 H12A 0.9800
C12 H12B 0.9800
C12 H12C 0.9800
Cl3 C19 1.748(3)
Cl4 C21 1.737(3)
O4 C13 1.436(4)
O4 H4 0.8400
O5 C14 1.445(3)
O5 C17 1.453(4)
O6 C15 1.431(4)
O6 H6 0.8400
C13 C14 1.510(4)
C13 H13A 0.9900
C13 H13B 0.9900
C14 C15 1.529(5)
C14 H14 1.0000
C15 C16 1.509(4)
C15 H15 1.0000
C16 C17 1.548(4)
C16 H16A 0.9900
C16 H16B 0.9900
C17 C18 1.503(4)
C17 H17 1.0000
C18 C19 1.394(5)
C18 C23 1.394(5)
C19 C20 1.381(5)
C20 C21 1.374(5)
C20 H20 0.9500
C21 C22 1.403(5)
C22 C23 1.389(4)
C22 C24 1.517(5)
C23 H23 0.9500
C24 H24A 0.9800
C24 H24B 0.9800
C24 H24C 0.9800

loop_
_geom_torsion_atom_site_label_1
_geom_torsion_atom_site_label_2
_geom_torsion_atom_site_label_3
_geom_torsion_atom_site_label_4
_geom_torsion
C5 O2 C2 C1 120.9(3)
C5 O2 C2 C3 -2.4(3)
O1 C1 C2 O2 176.4(2)
O1 C1 C2 C3 -66.0(3)
O2 C2 C3 O3 -97.3(3)
C1 C2 C3 O3 145.1(3)
O2 C2 C3 C4 22.2(3)
C1 C2 C3 C4 -95.5(3)
O3 C3 C4 C5 84.0(3)
C2 C3 C4 C5 -32.5(3)
C2 O2 C5 C6 -140.7(2)
C2 O2 C5 C4 -18.3(3)
C3 C4 C5 O2 31.7(3)
C3 C4 C5 C6 152.4(3)
O2 C5 C6 C7 -156.0(3)
C4 C5 C6 C7 86.9(4)
O2 C5 C6 C11 27.0(4)
C4 C5 C6 C11 -90.1(4)
C11 C6 C7 C8 2.7(4)
C5 C6 C7 C8 -174.4(3)
C11 C6 C7 Cl1 -178.4(2)
C5 C6 C7 Cl1 4.5(4)
C6 C7 C8 C9 -1.2(5)
Cl1 C7 C8 C9 179.9(2)
C7 C8 C9 C10 -1.5(5)
C7 C8 C9 Cl2 177.9(2)
C8 C9 C10 C11 2.4(5)
Cl2 C9 C10 C11 -177.0(2)
C8 C9 C10 C12 -176.9(3)
Cl2 C9 C10 C12 3.7(4)
C7 C6 C11 C10 -1.7(5)
C5 C6 C11 C10 175.5(3)
C9 C10 C11 C6 -0.8(5)
C12 C10 C11 C6 178.6(3)
C17 O5 C14 C13 108.3(3)
C17 O5 C14 C15 -14.6(3)
O4 C13 C14 O5 171.8(2)
O4 C13 C14 C15 -71.1(3)
O5 C14 C15 O6 -83.4(3)
C13 C14 C15 O6 158.3(3)
O5 C14 C15 C16 32.3(3)
C13 C14 C15 C16 -86.0(3)
O6 C15 C16 C17 80.8(3)
C14 C15 C16 C17 -36.7(3)
C14 O5 C17 C18 -131.0(2)
C14 O5 C17 C16 -8.8(3)
C15 C16 C17 O5 28.7(3)
C15 C16 C17 C18 150.0(3)
O5 C17 C18 C19 -161.8(3)
C16 C17 C18 C19 80.6(4)
O5 C17 C18 C23 21.5(4)
C16 C17 C18 C23 -96.1(4)
C23 C18 C19 C20 -0.8(5)
C17 C18 C19 C20 -177.6(3)
C23 C18 C19 Cl3 177.3(2)
C17 C18 C19 Cl3 0.5(4)
C18 C19 C20 C21 1.4(5)
Cl3 C19 C20 C21 -176.8(3)
C19 C20 C21 C22 -1.0(5)
C19 C20 C21 Cl4 178.3(2)
C20 C21 C22 C23 0.2(5)
Cl4 C21 C22 C23 -179.2(2)
C20 C21 C22 C24 179.8(3)
Cl4 C21 C22 C24 0.4(4)
C21 C22 C23 C18 0.5(4)
C24 C22 C23 C18 -179.1(3)
C19 C18 C23 C22 -0.2(4)
C17 C18 C23 C22 176.6(3)

loop_
_cod_related_entry_id
_cod_related_entry_code
_cod_related_entry_database
1 17262465 ChemSpider
